data_1512667
loop_
_publ_author_name
'Ai-Quan Jia'
'Qing Ma'
'Hua-Tian Shi'
'Qun Chen'
'Wa-Hung Leung'
'Qian-Feng Zhang'

_publ_section_title
;
 Mutual transformation between mono- and binuclear ruthenium complexes and
 their reactions with iminobis(diisopropylphosphinesulfide) ligand
;
_journal_name_full
;
Inorganica Chimica Acta
;
_journal_page_first 99
_journal_page_last 102
_journal_paper_doi 10.1016/j.ica.2012.05.036
_journal_volume 392
_journal_year 2012
_chemical_formula_sum 'C51 H60 Cl5 N O2 P4 Ru2 S2'
_chemical_formula_weight 1286.39
_space_group_IT_number 2
_symmetry_cell_setting triclinic
_symmetry_space_group_name_Hall '-P 1'
_symmetry_space_group_name_H-M 'P -1'
_atom_sites_solution_hydrogens geom
_atom_sites_solution_primary direct
_atom_sites_solution_secondary difmap
_cell_angle_alpha 90.705(6)
_cell_angle_beta 100.433(6)
_cell_angle_gamma 92.931(5)
_cell_formula_units_Z 2
_cell_length_a 10.757(6)
_cell_length_b 14.895(8)
_cell_length_c 18.091(10)
_cell_measurement_reflns_used 9945
_cell_measurement_temperature 296(2)
_cell_measurement_theta_max 27.56
_cell_measurement_theta_min 2.42
_cell_volume 2846(3)
_computing_cell_refinement 'Bruker SMART'
_computing_data_collection 'Bruker SMART'
_computing_data_reduction 'Bruker SMART'
_computing_molecular_graphics 'Bruker SHELXTL'
_computing_publication_material 'Bruker SHELXTL'
_computing_structure_refinement 'SHELXL-97 (Sheldrick, 1997)'
_computing_structure_solution 'SHELXS-97 (Sheldrick, 1990)'
_diffrn_ambient_temperature 296(2)
_diffrn_measured_fraction_theta_full 0.969
_diffrn_measured_fraction_theta_max 0.969
_diffrn_radiation_monochromator graphite
_diffrn_radiation_source 'fine-focus sealed tube'
_diffrn_radiation_type MoK\a
_diffrn_radiation_wavelength 0.71073
_diffrn_reflns_av_R_equivalents 0.0142
_diffrn_reflns_av_sigmaI/netI 0.0266
_diffrn_reflns_limit_h_max 12
_diffrn_reflns_limit_h_min -11
_diffrn_reflns_limit_k_max 17
_diffrn_reflns_limit_k_min -17
_diffrn_reflns_limit_l_max 21
_diffrn_reflns_limit_l_min -15
_diffrn_reflns_number 14133
_diffrn_reflns_theta_full 24.99
_diffrn_reflns_theta_max 24.99
_diffrn_reflns_theta_min 2.29
_exptl_absorpt_coefficient_mu 0.990
_exptl_absorpt_correction_T_max 0.7623
_exptl_absorpt_correction_T_min 0.5836
_exptl_absorpt_correction_type multi-scan
_exptl_crystal_density_diffrn 1.501
_exptl_crystal_density_method 'not measured'
_exptl_crystal_F_000 1308
_exptl_crystal_size_max 0.61
_exptl_crystal_size_mid 0.40
_exptl_crystal_size_min 0.29
_refine_diff_density_max 0.611
_refine_diff_density_min -0.613
_refine_diff_density_rms 0.080
_refine_ls_extinction_method none
_refine_ls_goodness_of_fit_ref 1.056
_refine_ls_hydrogen_treatment constr
_refine_ls_matrix_type full
_refine_ls_number_parameters 612
_refine_ls_number_reflns 9708
_refine_ls_number_restraints 499
_refine_ls_restrained_S_all 1.034
_refine_ls_R_factor_all 0.0353
_refine_ls_R_factor_gt 0.0288
_refine_ls_shift/su_max 0.001
_refine_ls_shift/su_mean 0.000
_refine_ls_structure_factor_coef Fsqd
_refine_ls_weighting_details 'calc w=1/[\s^2^(Fo^2^)+(0.0426P)^2^+2.1800P] where P=(Fo^2^+2Fc^2^)/3'
_refine_ls_weighting_scheme calc
_refine_ls_wR_factor_gt 0.0741
_refine_ls_wR_factor_ref 0.0832
_reflns_number_gt 8527
_reflns_number_total 9708
_reflns_threshold_expression >2sigma(I)
_cod_data_source_file ICA-2012-392-99-102-3.cif
_cod_data_source_block p-1
_cod_depositor_comments
;
The following automatic conversions were performed:

'_exptl_absorpt_correction_type' value 'Multi-scan' changed to
'multi-scan' according to the built-in table from CIF Core dictionary
named 'cif_core.dic' version 2.4.1 from 2010-06-29.

Automatic conversion script
Id: cif_fix_values 1891 2012-01-12 08:04:46Z andrius 
;
_cod_original_sg_symbol_H-M P-1
_cod_database_code 1512667

loop_
_symmetry_equiv_pos_as_xyz
'x, y, z'
'-x, -y, -z'

loop_
_atom_site_label
_atom_site_type_symbol
_atom_site_fract_x
_atom_site_fract_y
_atom_site_fract_z
_atom_site_U_iso_or_equiv
_atom_site_adp_type
_atom_site_occupancy
_atom_site_symmetry_multiplicity
_atom_site_calc_flag
_atom_site_refinement_flags
Ru1 Ru 0.61223(2) 0.554869(14) 0.245063(12) 0.02656(7) Uani 1 1 d U
Ru2 Ru 0.733841(19) 0.758871(14) 0.303499(12) 0.02566(7) Uani 1 1 d U
S1 S 0.52607(6) 0.70712(4) 0.23540(4) 0.02898(15) Uani 1 1 d U
S2 S 0.80037(6) 0.63976(5) 0.22204(4) 0.03153(16) Uani 1 1 d U
P1 P 0.66954(7) 0.84984(5) 0.39453(4) 0.02882(16) Uani 1 1 d U
P2 P 0.70992(7) 0.42388(5) 0.28706(4) 0.03225(17) Uani 1 1 d U
P3 P 0.77014(8) 0.69408(6) 0.11522(5) 0.03977(19) Uani 1 1 d U
P4 P 0.51719(8) 0.74780(6) 0.12542(4) 0.03957(19) Uani 1 1 d U
Cl1 Cl 0.95022(7) 0.76590(5) 0.36720(4) 0.04214(18) Uani 1 1 d U
Cl2 Cl 0.41625(7) 0.50330(6) 0.28020(5) 0.0487(2) Uani 1 1 d U
Cl3 Cl 0.68882(7) 0.62237(4) 0.37253(4) 0.03399(16) Uani 1 1 d U
Cl1S Cl 0.8643(2) 0.11233(17) 0.10074(16) 0.1848(11) Uani 1 1 d U
Cl2S Cl 1.1077(3) 0.0941(3) 0.1800(3) 0.286(2) Uani 1 1 d U
O1 O 0.5333(3) 0.46930(16) 0.09302(13) 0.0561(6) Uani 1 1 d U
O2 O 0.7622(3) 0.92692(16) 0.22014(14) 0.0592(7) Uani 1 1 d U
N1 N 0.6458(3) 0.7471(2) 0.09322(16) 0.0589(8) Uani 1 1 d U
C1 C 0.5636(3) 0.50392(19) 0.15185(17) 0.0352(6) Uani 1 1 d U
C2 C 0.7533(3) 0.8609(2) 0.25106(16) 0.0361(7) Uani 1 1 d U
C11 C 0.4647(3) 0.9605(2) 0.3450(2) 0.0469(8) Uani 1 1 d U
H11 H 0.5250 1.0073 0.3439 0.056 Uiso 1 1 calc R
C12 C 0.5030(3) 0.87597(19) 0.36789(16) 0.0337(6) Uani 1 1 d U
C13 C 0.4106(3) 0.8063(2) 0.36636(18) 0.0414(7) Uani 1 1 d U
H13 H 0.4347 0.7488 0.3800 0.050 Uiso 1 1 calc R
C14 C 0.2839(3) 0.8219(3) 0.3447(2) 0.0526(9) Uani 1 1 d U
H14 H 0.2231 0.7749 0.3438 0.063 Uiso 1 1 calc R
C15 C 0.2473(3) 0.9064(3) 0.3246(2) 0.0595(10) Uani 1 1 d U
H15 H 0.1617 0.9169 0.3114 0.071 Uiso 1 1 calc R
C16 C 0.3369(4) 0.9755(3) 0.3239(2) 0.0608(10) Uani 1 1 d U
H16 H 0.3118 1.0324 0.3092 0.073 Uiso 1 1 calc R
C21 C 0.7564(3) 0.95949(19) 0.41654(16) 0.0340(6) Uani 1 1 d U
C22 C 0.8703(3) 0.9798(2) 0.39259(19) 0.0420(7) Uani 1 1 d U
H22 H 0.9031 0.9376 0.3641 0.050 Uiso 1 1 calc R
C23 C 0.9356(3) 1.0627(2) 0.4109(2) 0.0527(9) Uani 1 1 d U
H23 H 1.0123 1.0752 0.3953 0.063 Uiso 1 1 calc R
C24 C 0.8869(4) 1.1257(2) 0.4519(2) 0.0578(10) Uani 1 1 d U
H24 H 0.9291 1.1817 0.4626 0.069 Uiso 1 1 calc R
C25 C 0.7762(4) 1.1061(2) 0.4772(2) 0.0614(10) Uani 1 1 d U
H25 H 0.7439 1.1489 0.5053 0.074 Uiso 1 1 calc R
C26 C 0.7119(3) 1.0232(2) 0.46114(19) 0.0479(8) Uani 1 1 d U
H26 H 0.6386 1.0098 0.4802 0.058 Uiso 1 1 calc R
C31 C 0.6778(3) 0.80217(19) 0.48839(16) 0.0335(6) Uani 1 1 d U
C32 C 0.7816(3) 0.7551(2) 0.51875(19) 0.0500(8) Uani 1 1 d U
H32 H 0.8449 0.7465 0.4910 0.060 Uiso 1 1 calc R
C33 C 0.7922(4) 0.7203(3) 0.5907(2) 0.0689(11) Uani 1 1 d U
H33 H 0.8622 0.6885 0.6107 0.083 Uiso 1 1 calc R
C34 C 0.6984(4) 0.7332(3) 0.6323(2) 0.0666(11) Uani 1 1 d U
H34 H 0.7055 0.7100 0.6802 0.080 Uiso 1 1 calc R
C35 C 0.5961(4) 0.7797(3) 0.6033(2) 0.0588(10) Uani 1 1 d U
H35 H 0.5335 0.7885 0.6316 0.071 Uiso 1 1 calc R
C36 C 0.5846(3) 0.8143(2) 0.53142(19) 0.0476(8) Uani 1 1 d U
H36 H 0.5140 0.8458 0.5119 0.057 Uiso 1 1 calc R
C41 C 0.7371(3) 0.4126(2) 0.38967(18) 0.0449(8) Uani 1 1 d U
C42 C 0.6332(4) 0.4164(3) 0.4251(2) 0.0619(10) Uani 1 1 d U
H42 H 0.5540 0.4253 0.3966 0.074 Uiso 1 1 calc R
C43 C 0.6456(6) 0.4071(3) 0.5024(3) 0.0860(14) Uani 1 1 d U
H43 H 0.5755 0.4106 0.5256 0.103 Uiso 1 1 calc R
C44 C 0.7624(7) 0.3927(3) 0.5443(3) 0.0966(18) Uani 1 1 d U
H44 H 0.7713 0.3857 0.5960 0.116 Uiso 1 1 calc R
C45 C 0.8668(6) 0.3886(3) 0.5099(3) 0.0937(16) Uani 1 1 d U
H45 H 0.9458 0.3797 0.5388 0.112 Uiso 1 1 calc R
C46 C 0.8548(4) 0.3978(3) 0.4327(2) 0.0673(11) Uani 1 1 d U
H46 H 0.9252 0.3940 0.4099 0.081 Uiso 1 1 calc R
C51 C 0.6315(3) 0.31314(19) 0.25707(17) 0.0378(7) Uani 1 1 d U
C52 C 0.5140(3) 0.3025(2) 0.21116(19) 0.0492(8) Uani 1 1 d U
H52 H 0.4695 0.3526 0.1949 0.059 Uiso 1 1 calc R
C53 C 0.4622(4) 0.2163(3) 0.1892(2) 0.0678(11) Uani 1 1 d U
H53 H 0.3836 0.2093 0.1577 0.081 Uiso 1 1 calc R
C54 C 0.5264(5) 0.1418(3) 0.2139(2) 0.0712(12) Uani 1 1 d U
H54 H 0.4915 0.0846 0.1990 0.085 Uiso 1 1 calc R
C55 C 0.6422(4) 0.1519(2) 0.2607(2) 0.0609(10) Uani 1 1 d U
H55 H 0.6857 0.1015 0.2776 0.073 Uiso 1 1 calc R
C56 C 0.6938(3) 0.2365(2) 0.2827(2) 0.0496(8) Uani 1 1 d U
H56 H 0.7716 0.2427 0.3151 0.060 Uiso 1 1 calc R
C61 C 0.8645(3) 0.4165(2) 0.25925(18) 0.0394(7) Uani 1 1 d U
C62 C 0.8836(3) 0.3567(2) 0.20300(19) 0.0470(8) Uani 1 1 d U
H62 H 0.8176 0.3170 0.1807 0.056 Uiso 1 1 calc R
C63 C 1.0004(4) 0.3556(3) 0.1797(2) 0.0616(10) Uani 1 1 d U
H63 H 1.0118 0.3157 0.1418 0.074 Uiso 1 1 calc R
C64 C 1.0984(4) 0.4137(3) 0.2129(3) 0.0686(11) Uani 1 1 d U
H64 H 1.1770 0.4121 0.1985 0.082 Uiso 1 1 calc R
C65 C 1.0806(3) 0.4739(3) 0.2673(3) 0.0652(11) Uani 1 1 d U
H65 H 1.1471 0.5137 0.2889 0.078 Uiso 1 1 calc R
C66 C 0.9645(3) 0.4766(2) 0.2908(2) 0.0517(9) Uani 1 1 d U
H66 H 0.9536 0.5184 0.3274 0.062 Uiso 1 1 calc R
C71 C 0.8854(7) 0.8405(4) 0.0541(4) 0.140(3) Uani 1 1 d U
H71A H 0.8393 0.8875 0.0716 0.209 Uiso 1 1 calc R
H71B H 0.8372 0.8142 0.0084 0.209 Uiso 1 1 calc R
H71C H 0.9651 0.8652 0.0447 0.209 Uiso 1 1 calc R
C72 C 0.9074(5) 0.7716(3) 0.1111(3) 0.0885(16) Uani 1 1 d U
H72 H 0.9474 0.7310 0.0805 0.106 Uiso 1 1 calc R
C73 C 1.0123(5) 0.7777(5) 0.1732(4) 0.130(3) Uani 1 1 d U
H73A H 1.0728 0.8239 0.1640 0.194 Uiso 1 1 calc R
H73B H 1.0517 0.7212 0.1784 0.194 Uiso 1 1 calc R
H73C H 0.9823 0.7921 0.2185 0.194 Uiso 1 1 calc R
C74 C 0.7544(5) 0.6349(4) -0.0339(2) 0.0823(14) Uani 1 1 d U
H74A H 0.8295 0.6681 -0.0420 0.124 Uiso 1 1 calc R
H74B H 0.6841 0.6729 -0.0427 0.124 Uiso 1 1 calc R
H74C H 0.7378 0.5840 -0.0679 0.124 Uiso 1 1 calc R
C75 C 0.7735(4) 0.6027(2) 0.04692(19) 0.0518(9) Uani 1 1 d U
H75 H 0.6996 0.5625 0.0497 0.062 Uiso 1 1 calc R
C76 C 0.8864(5) 0.5460(4) 0.0664(3) 0.0952(17) Uani 1 1 d U
H76A H 0.8768 0.4950 0.0326 0.143 Uiso 1 1 calc R
H76B H 0.8924 0.5258 0.1170 0.143 Uiso 1 1 calc R
H76C H 0.9619 0.5812 0.0620 0.143 Uiso 1 1 calc R
C77 C 0.3582(5) 0.7104(3) -0.0123(2) 0.0936(17) Uani 1 1 d U
H77A H 0.3138 0.6636 -0.0453 0.140 Uiso 1 1 calc R
H77B H 0.4326 0.7312 -0.0307 0.140 Uiso 1 1 calc R
H77C H 0.3041 0.7594 -0.0106 0.140 Uiso 1 1 calc R
C78 C 0.3964(4) 0.6738(3) 0.0664(2) 0.0617(10) Uani 1 1 d U
H78 H 0.4386 0.6183 0.0594 0.074 Uiso 1 1 calc R
C79 C 0.2826(4) 0.6444(3) 0.1025(3) 0.0870(15) Uani 1 1 d U
H79A H 0.2320 0.6949 0.1062 0.131 Uiso 1 1 calc R
H79B H 0.3122 0.6222 0.1518 0.131 Uiso 1 1 calc R
H79C H 0.2326 0.5978 0.0720 0.131 Uiso 1 1 calc R
C80 C 0.5021(6) 0.9189(3) 0.0617(3) 0.0920(16) Uani 1 1 d U
H80A H 0.4516 0.8955 0.0156 0.138 Uiso 1 1 calc R
H80B H 0.5901 0.9149 0.0595 0.138 Uiso 1 1 calc R
H80C H 0.4844 0.9806 0.0688 0.138 Uiso 1 1 calc R
C81 C 0.4705(3) 0.8642(2) 0.1272(2) 0.0494(8) Uani 1 1 d U
H81 H 0.5231 0.8922 0.1724 0.059 Uiso 1 1 calc R
C82 C 0.3339(4) 0.8730(3) 0.1376(2) 0.0661(11) Uani 1 1 d U
H82A H 0.3201 0.9349 0.1470 0.099 Uiso 1 1 calc R
H82B H 0.3184 0.8378 0.1794 0.099 Uiso 1 1 calc R
H82C H 0.2774 0.8516 0.0928 0.099 Uiso 1 1 calc R
C1S C 0.9579(7) 0.0971(5) 0.1848(4) 0.140(3) Uani 1 1 d U
H1S1 H 0.9471 0.1455 0.2191 0.168 Uiso 1 1 calc R
H1S2 H 0.9307 0.0411 0.2054 0.168 Uiso 1 1 calc R

loop_
_atom_site_aniso_label
_atom_site_aniso_U_11
_atom_site_aniso_U_22
_atom_site_aniso_U_33
_atom_site_aniso_U_23
_atom_site_aniso_U_13
_atom_site_aniso_U_12
Ru1 0.02622(12) 0.02622(12) 0.02713(12) -0.00057(9) 0.00525(9) -0.00066(9)
Ru2 0.02568(12) 0.02564(12) 0.02566(12) -0.00082(9) 0.00550(9) -0.00118(8)
S1 0.0287(3) 0.0298(3) 0.0278(3) 0.0003(3) 0.0035(3) 0.0014(3)
S2 0.0291(3) 0.0338(4) 0.0323(4) -0.0041(3) 0.0083(3) -0.0011(3)
P1 0.0293(4) 0.0289(4) 0.0288(4) -0.0013(3) 0.0072(3) -0.0004(3)
P2 0.0353(4) 0.0280(4) 0.0325(4) -0.0006(3) 0.0034(3) 0.0021(3)
P3 0.0455(5) 0.0435(4) 0.0332(4) -0.0005(3) 0.0167(4) -0.0039(4)
P4 0.0490(5) 0.0419(4) 0.0275(4) 0.0039(3) 0.0036(3) 0.0108(4)
Cl1 0.0284(4) 0.0501(4) 0.0458(4) -0.0072(3) 0.0022(3) 0.0006(3)
Cl2 0.0365(4) 0.0513(5) 0.0606(5) 0.0048(4) 0.0174(4) -0.0070(3)
Cl3 0.0449(4) 0.0291(3) 0.0275(3) 0.0012(3) 0.0058(3) -0.0003(3)
Cl1S 0.164(2) 0.164(2) 0.201(3) 0.0333(18) -0.0406(18) 0.0296(16)
Cl2S 0.131(2) 0.324(4) 0.379(5) 0.121(4) -0.036(3) 0.062(3)
O1 0.0776(17) 0.0489(14) 0.0381(13) -0.0081(11) 0.0045(12) -0.0084(12)
O2 0.0873(19) 0.0390(13) 0.0516(15) 0.0106(11) 0.0161(14) -0.0094(12)
N1 0.072(2) 0.073(2) 0.0394(16) 0.0213(15) 0.0238(15) 0.0249(16)
C1 0.0358(16) 0.0310(15) 0.0381(17) 0.0009(13) 0.0057(13) -0.0017(12)
C2 0.0428(17) 0.0343(15) 0.0313(15) -0.0043(12) 0.0093(13) -0.0063(13)
C11 0.0438(18) 0.0426(17) 0.054(2) 0.0045(15) 0.0079(16) 0.0036(14)
C12 0.0324(14) 0.0384(15) 0.0321(15) -0.0014(12) 0.0099(12) 0.0044(12)
C13 0.0374(16) 0.0431(17) 0.0450(18) -0.0018(14) 0.0121(14) 0.0003(13)
C14 0.0383(17) 0.065(2) 0.055(2) -0.0052(18) 0.0119(16) -0.0071(16)
C15 0.0346(18) 0.080(3) 0.063(2) -0.004(2) 0.0039(17) 0.0141(17)
C16 0.052(2) 0.058(2) 0.070(3) 0.0074(19) 0.0001(19) 0.0198(17)
C21 0.0388(16) 0.0305(14) 0.0307(15) -0.0018(12) 0.0024(13) -0.0025(12)
C22 0.0405(17) 0.0366(16) 0.0482(19) -0.0048(14) 0.0073(14) -0.0012(13)
C23 0.0437(19) 0.0480(19) 0.063(2) -0.0032(17) 0.0054(17) -0.0135(15)
C24 0.071(2) 0.0383(18) 0.058(2) -0.0103(16) 0.0012(19) -0.0149(17)
C25 0.083(3) 0.0431(19) 0.058(2) -0.0192(17) 0.014(2) -0.0056(18)
C26 0.058(2) 0.0437(18) 0.0451(19) -0.0108(15) 0.0187(16) -0.0026(15)
C31 0.0401(16) 0.0309(14) 0.0293(15) -0.0015(12) 0.0067(12) -0.0020(12)
C32 0.0467(19) 0.068(2) 0.0360(18) 0.0044(16) 0.0081(15) 0.0092(17)
C33 0.072(3) 0.094(3) 0.041(2) 0.020(2) 0.0059(19) 0.031(2)
C34 0.086(3) 0.080(3) 0.038(2) 0.0185(19) 0.018(2) 0.014(2)
C35 0.067(2) 0.074(3) 0.042(2) 0.0048(18) 0.0275(18) 0.008(2)
C36 0.0483(19) 0.055(2) 0.0425(18) 0.0046(15) 0.0146(15) 0.0111(16)
C41 0.068(2) 0.0293(15) 0.0344(16) 0.0034(13) 0.0007(15) 0.0065(15)
C42 0.087(3) 0.056(2) 0.045(2) 0.0115(17) 0.018(2) 0.001(2)
C43 0.148(4) 0.066(3) 0.050(2) 0.012(2) 0.038(3) 0.001(3)
C44 0.187(6) 0.059(3) 0.037(2) 0.011(2) 0.005(3) -0.004(3)
C45 0.139(4) 0.076(3) 0.050(3) 0.008(2) -0.031(3) 0.014(3)
C46 0.084(3) 0.062(2) 0.050(2) 0.0024(19) -0.009(2) 0.021(2)
C51 0.0490(18) 0.0285(14) 0.0379(17) -0.0020(12) 0.0144(14) -0.0029(13)
C52 0.058(2) 0.0416(17) 0.0440(19) 0.0039(15) 0.0035(16) -0.0104(15)
C53 0.084(3) 0.059(2) 0.053(2) 0.0018(19) -0.002(2) -0.029(2)
C54 0.114(4) 0.0371(19) 0.064(3) -0.0080(18) 0.028(2) -0.022(2)
C55 0.084(3) 0.0296(17) 0.077(3) 0.0048(17) 0.034(2) 0.0049(17)
C56 0.057(2) 0.0358(16) 0.059(2) 0.0038(15) 0.0196(17) 0.0037(15)
C61 0.0336(15) 0.0376(16) 0.0454(18) 0.0030(14) 0.0016(13) 0.0057(12)
C62 0.0456(18) 0.0487(19) 0.0465(19) -0.0043(15) 0.0090(15) 0.0007(15)
C63 0.056(2) 0.068(2) 0.065(3) -0.005(2) 0.0213(19) 0.0076(19)
C64 0.0382(19) 0.088(3) 0.082(3) 0.002(2) 0.0150(19) 0.0074(19)
C65 0.0332(18) 0.078(3) 0.080(3) -0.007(2) -0.0003(18) -0.0040(18)
C66 0.0379(17) 0.051(2) 0.062(2) -0.0056(17) -0.0019(16) 0.0037(15)
C71 0.153(6) 0.129(5) 0.136(6) 0.061(4) 0.040(4) -0.059(5)
C72 0.096(3) 0.084(3) 0.080(3) 0.010(3) 0.018(3) -0.049(3)
C73 0.072(3) 0.185(7) 0.125(5) 0.015(5) 0.017(3) -0.066(4)
C74 0.096(3) 0.109(4) 0.042(2) -0.012(2) 0.017(2) -0.006(3)
C75 0.058(2) 0.059(2) 0.0416(19) -0.0088(16) 0.0227(17) -0.0090(17)
C76 0.125(4) 0.098(4) 0.066(3) -0.027(3) 0.020(3) 0.049(3)
C77 0.132(4) 0.095(3) 0.041(2) -0.010(2) -0.029(2) 0.041(3)
C78 0.078(3) 0.055(2) 0.043(2) -0.0102(17) -0.0181(19) 0.0197(19)
C79 0.067(3) 0.080(3) 0.096(3) -0.017(3) -0.025(2) -0.017(2)
C80 0.135(4) 0.066(3) 0.084(3) 0.042(3) 0.036(3) 0.027(3)
C81 0.064(2) 0.0414(17) 0.0427(19) 0.0102(15) 0.0065(17) 0.0124(16)
C82 0.071(3) 0.059(2) 0.068(3) 0.000(2) 0.004(2) 0.028(2)
C1S 0.136(5) 0.130(6) 0.154(6) 0.045(5) 0.028(5) -0.013(5)

loop_
_atom_type_symbol
_atom_type_description
_atom_type_scat_dispersion_real
_atom_type_scat_dispersion_imag
_atom_type_scat_source
C C 0.0033 0.0016 'International Tables Vol C Tables 4.2.6.8 and 6.1.1.4'
H H 0.0000 0.0000 'International Tables Vol C Tables 4.2.6.8 and 6.1.1.4'
N N 0.0061 0.0033 'International Tables Vol C Tables 4.2.6.8 and 6.1.1.4'
P P 0.1023 0.0942 'International Tables Vol C Tables 4.2.6.8 and 6.1.1.4'
S S 0.1246 0.1234 'International Tables Vol C Tables 4.2.6.8 and 6.1.1.4'
Ru Ru -1.2594 0.8363 'International Tables Vol C Tables 4.2.6.8 and 6.1.1.4'
Cl Cl 0.1484 0.1585 'International Tables Vol C Tables 4.2.6.8 and 6.1.1.4'
O O 0.0106 0.0060 'International Tables Vol C Tables 4.2.6.8 and 6.1.1.4'

loop_
_geom_angle_atom_site_label_1
_geom_angle_atom_site_label_2
_geom_angle_atom_site_label_3
_geom_angle
C1 Ru1 P2 90.04(10)
C1 Ru1 Cl2 91.07(10)
P2 Ru1 Cl2 92.16(4)
C1 Ru1 S2 97.84(9)
P2 Ru1 S2 97.53(4)
Cl2 Ru1 S2 166.80(3)
C1 Ru1 Cl3 177.36(10)
P2 Ru1 Cl3 88.24(4)
Cl2 Ru1 Cl3 90.99(4)
S2 Ru1 Cl3 80.42(3)
C1 Ru1 S1 105.00(9)
P2 Ru1 S1 164.94(3)
Cl2 Ru1 S1 86.84(4)
S2 Ru1 S1 81.47(4)
Cl3 Ru1 S1 76.77(3)
C2 Ru2 P1 87.39(10)
C2 Ru2 Cl1 93.83(10)
P1 Ru2 Cl1 93.05(4)
C2 Ru2 S1 97.94(10)
P1 Ru2 S1 98.61(4)
Cl1 Ru2 S1 163.76(3)
C2 Ru2 Cl3 175.37(10)
P1 Ru2 Cl3 90.80(4)
Cl1 Ru2 Cl3 90.52(3)
S1 Ru2 Cl3 78.11(3)
C2 Ru2 S2 102.61(10)
P1 Ru2 S2 169.94(3)
Cl1 Ru2 S2 85.35(4)
S1 Ru2 S2 81.20(4)
Cl3 Ru2 S2 79.30(4)
P4 S1 Ru2 106.44(4)
P4 S1 Ru1 107.70(4)
Ru2 S1 Ru1 85.11(3)
P3 S2 Ru1 111.12(4)
P3 S2 Ru2 103.94(5)
Ru1 S2 Ru2 84.70(4)
C12 P1 C31 103.29(14)
C12 P1 C21 105.13(14)
C31 P1 C21 101.91(13)
C12 P1 Ru2 111.68(10)
C31 P1 Ru2 116.43(10)
C21 P1 Ru2 116.84(10)
C61 P2 C41 106.32(16)
C61 P2 C51 102.64(14)
C41 P2 C51 100.36(14)
C61 P2 Ru1 112.10(10)
C41 P2 Ru1 113.90(11)
C51 P2 Ru1 119.92(11)
N1 P3 C75 110.59(18)
N1 P3 C72 108.4(2)
C75 P3 C72 106.8(2)
N1 P3 S2 116.04(11)
C75 P3 S2 107.85(13)
C72 P3 S2 106.63(16)
N1 P4 C81 107.99(17)
N1 P4 C78 109.3(2)
C81 P4 C78 112.29(17)
N1 P4 S1 116.37(11)
C81 P4 S1 104.01(12)
C78 P4 S1 106.94(14)
Ru2 Cl3 Ru1 84.34(4)
P3 N1 P4 133.00(19)
O1 C1 Ru1 178.3(3)
O2 C2 Ru2 176.8(3)
C16 C11 C12 120.4(3)
C11 C12 C13 118.5(3)
C11 C12 P1 123.1(2)
C13 C12 P1 118.3(2)
C14 C13 C12 120.6(3)
C15 C14 C13 120.2(3)
C14 C15 C16 120.2(3)
C15 C16 C11 120.1(3)
C22 C21 C26 118.2(3)
C22 C21 P1 121.5(2)
C26 C21 P1 120.2(2)
C21 C22 C23 120.6(3)
C24 C23 C22 120.1(3)
C23 C24 C25 120.0(3)
C24 C25 C26 120.6(4)
C25 C26 C21 120.4(3)
C32 C31 C36 118.5(3)
C32 C31 P1 119.3(2)
C36 C31 P1 122.3(2)
C31 C32 C33 120.6(3)
C34 C33 C32 119.9(4)
C35 C34 C33 120.2(3)
C34 C35 C36 120.2(3)
C35 C36 C31 120.6(3)
C42 C41 C46 118.9(4)
C42 C41 P2 117.7(3)
C46 C41 P2 123.4(3)
C41 C42 C43 121.2(4)
C44 C43 C42 119.4(5)
C43 C44 C45 120.2(4)
C44 C45 C46 120.6(5)
C45 C46 C41 119.8(5)
C52 C51 C56 118.6(3)
C52 C51 P2 123.3(2)
C56 C51 P2 118.1(3)
C51 C52 C53 119.9(4)
C54 C53 C52 120.4(4)
C53 C54 C55 120.0(3)
C56 C55 C54 120.0(4)
C55 C56 C51 121.1(4)
C62 C61 C66 118.3(3)
C62 C61 P2 121.8(2)
C66 C61 P2 119.7(3)
C61 C62 C63 121.0(3)
C64 C63 C62 119.7(4)
C65 C64 C63 120.1(4)
C64 C65 C66 121.1(4)
C65 C66 C61 119.8(4)
C73 C72 C71 123.0(5)
C73 C72 P3 119.7(4)
C71 C72 P3 115.0(4)
C76 C75 C74 112.8(4)
C76 C75 P3 113.6(3)
C74 C75 P3 112.6(3)
C77 C78 C79 113.1(4)
C77 C78 P4 111.8(3)
C79 C78 P4 115.2(3)
C80 C81 C82 112.3(3)
C80 C81 P4 113.4(3)
C82 C81 P4 113.7(3)
Cl2S C1S Cl1S 113.4(5)

loop_
_geom_bond_atom_site_label_1
_geom_bond_atom_site_label_2
_geom_bond_distance
Ru1 C1 1.817(3)
Ru1 P2 2.3335(12)
Ru1 Cl2 2.4020(13)
Ru1 S2 2.4340(12)
Ru1 Cl3 2.4855(13)
Ru1 S1 2.4897(13)
Ru2 C2 1.824(3)
Ru2 P1 2.3409(11)
Ru2 Cl1 2.3994(13)
Ru2 S1 2.4310(12)
Ru2 Cl3 2.4717(12)
Ru2 S2 2.5057(11)
S1 P4 2.0742(15)
S2 P3 2.0816(14)
P1 C12 1.832(3)
P1 C31 1.838(3)
P1 C21 1.842(3)
P2 C61 1.830(3)
P2 C41 1.837(3)
P2 C51 1.843(3)
P3 N1 1.579(3)
P3 C75 1.834(4)
P3 C72 1.840(4)
P4 N1 1.596(3)
P4 C81 1.831(3)
P4 C78 1.835(4)
Cl1S C1S 1.690(8)
Cl2S C1S 1.632(8)
O1 C1 1.161(4)
O2 C2 1.146(4)
C11 C16 1.389(5)
C11 C12 1.389(4)
C12 C13 1.397(4)
C13 C14 1.381(5)
C14 C15 1.372(5)
C15 C16 1.376(5)
C21 C22 1.392(4)
C21 C26 1.396(4)
C22 C23 1.395(4)
C23 C24 1.371(5)
C24 C25 1.370(6)
C25 C26 1.386(5)
C31 C32 1.381(4)
C31 C36 1.393(4)
C32 C33 1.395(5)
C33 C34 1.382(6)
C34 C35 1.357(6)
C35 C36 1.392(5)
C41 C42 1.387(5)
C41 C46 1.391(5)
C42 C43 1.392(6)
C43 C44 1.373(8)
C44 C45 1.382(8)
C45 C46 1.388(6)
C51 C52 1.381(5)
C51 C56 1.395(4)
C52 C53 1.397(5)
C53 C54 1.373(6)
C54 C55 1.374(6)
C55 C56 1.375(5)
C61 C62 1.394(5)
C61 C66 1.397(4)
C62 C63 1.397(5)
C63 C64 1.374(6)
C64 C65 1.369(6)
C65 C66 1.392(5)
C71 C72 1.463(7)
C72 C73 1.438(7)
C74 C75 1.526(5)
C75 C76 1.505(6)
C77 C78 1.525(5)
C78 C79 1.534(7)
C80 C81 1.524(5)
C81 C82 1.526(5)
